data_1537428
loop_
_publ_author_name
'Hoppe, R.'
'Roehrborn, H.J.'

_publ_section_title
;
 Oxomercurate(II) der Alkalimetalle, M2 Hg O2
;
_journal_name_full 'Zeitschrift fuer Anorganische und Allgemeine Chemie'
_journal_page_first 110
_journal_page_last 122
_journal_volume 329
_journal_year 1964
_chemical_formula_sum 'Cs2 Hg O2'
_chemical_name_systematic 'Cs2 (Hg O2)'
_space_group_IT_number 139
_symmetry_space_group_name_Hall '-I 4 2'
_symmetry_space_group_name_H-M 'I 4/m m m'
_cell_angle_alpha 90
_cell_angle_beta 90
_cell_angle_gamma 90
_cell_formula_units_Z 2
_cell_length_a 4.35
_cell_length_b 4.35
_cell_length_c 14.51
_cell_volume 274.565
_citation_journal_id_ASTM ZAACAB
_cod_data_source_file Hoppe_ZAACAB_1964_773.cif
_cod_data_source_block Cs2Hg1O2
_cod_original_cell_volume 274.5655
_cod_original_formula_sum 'Cs2 Hg1 O2'
_cod_database_code 1537428

loop_
_symmetry_equiv_pos_as_xyz
x,y,z
-y,x,z
-x,-y,z
y,-x,z
x,-y,-z
y,x,-z
-x,y,-z
-y,-x,-z
-x,-y,-z
y,-x,-z
x,y,-z
-y,x,-z
-x,y,z
-y,-x,z
x,-y,z
y,x,z
x+1/2,y+1/2,z+1/2
-y+1/2,x+1/2,z+1/2
-x+1/2,-y+1/2,z+1/2
y+1/2,-x+1/2,z+1/2
x+1/2,-y+1/2,-z+1/2
y+1/2,x+1/2,-z+1/2
-x+1/2,y+1/2,-z+1/2
-y+1/2,-x+1/2,-z+1/2
-x+1/2,-y+1/2,-z+1/2
y+1/2,-x+1/2,-z+1/2
x+1/2,y+1/2,-z+1/2
-y+1/2,x+1/2,-z+1/2
-x+1/2,y+1/2,z+1/2
-y+1/2,-x+1/2,z+1/2
x+1/2,-y+1/2,z+1/2
y+1/2,x+1/2,z+1/2

loop_
_atom_site_label
_atom_site_type_symbol
_atom_site_fract_x
_atom_site_fract_y
_atom_site_fract_z
_atom_site_occupancy
_atom_site_U_iso_or_equiv
O1 O-2 0 0 0.136 1 0.0
Hg1 Hg+2 0 0 0 1 0.0
Cs1 Cs+1 0 0 0.343 1 0.0
